data_4034080
loop_
_publ_author_name
'Sun, Manman'
'Wu, Haijian'
'Xia, Xiangyu'
'Chen, Weida'
'Wang, Zhiming'
'Yang, Jianguo'

_publ_section_title
;
 Asymmetric Palladium-Catalyzed C-H Functionalization Cascade for
 Synthesis of Chiral 3,4-Dihydroisoquinolones.
;
_journal_issue 20
_journal_name_full 'The Journal of organic chemistry'
_journal_page_first 12835
_journal_page_last 12847
_journal_paper_doi 10.1021/acs.joc.9b01372
_journal_volume 84
_journal_year 2019
_chemical_absolute_configuration ad
_chemical_formula_moiety 'C25 H22 N2 O5 S'
_chemical_formula_sum 'C25 H22 N2 O5 S'
_chemical_formula_weight 462.50
_space_group_crystal_system orthorhombic
_space_group_IT_number 19
_space_group_name_Hall 'P 2ac 2ab'
_space_group_name_H-M_alt 'P 21 21 21'
_atom_sites_solution_hydrogens geom
_atom_sites_solution_primary dual
_audit_creation_date 2019-03-08
_audit_creation_method
;
Olex2 1.2
(compiled 2018.05.29 svn.r3508 for OlexSys, GUI svn.r5506)
;
_cell_angle_alpha 90
_cell_angle_beta 90
_cell_angle_gamma 90
_cell_formula_units_Z 4
_cell_length_a 9.4331(2)
_cell_length_b 12.4697(4)
_cell_length_c 18.5213(5)
_cell_measurement_reflns_used 9832
_cell_measurement_temperature 170(2)
_cell_measurement_theta_max 30.50
_cell_measurement_theta_min 2.42
_cell_volume 2178.62(10)
_computing_cell_refinement 'SAINT V8.38A (?, 2016)'
_computing_data_reduction 'SAINT V8.38A (?, 2016)'
_computing_molecular_graphics 'Olex2 (Dolomanov et al., 2009)'
_computing_publication_material 'Olex2 (Dolomanov et al., 2009)'
_computing_structure_refinement 'ShelXL (Sheldrick, 2015)'
_computing_structure_solution 'ShelXT (Sheldrick, 2015)'
_diffrn_ambient_temperature 170.0
_diffrn_measured_fraction_theta_full 1.000
_diffrn_measured_fraction_theta_max 0.999
_diffrn_measurement_device_type 'Bruker APEX-II CCD'
_diffrn_measurement_method '\f and \w scans'
_diffrn_radiation_type MoK\a
_diffrn_radiation_wavelength 0.71073
_diffrn_reflns_av_R_equivalents 0.0321
_diffrn_reflns_av_unetI/netI 0.0235
_diffrn_reflns_Laue_measured_fraction_full 1.000
_diffrn_reflns_Laue_measured_fraction_max 0.999
_diffrn_reflns_limit_h_max 13
_diffrn_reflns_limit_h_min -13
_diffrn_reflns_limit_k_max 17
_diffrn_reflns_limit_k_min -17
_diffrn_reflns_limit_l_max 23
_diffrn_reflns_limit_l_min -26
_diffrn_reflns_number 33530
_diffrn_reflns_point_group_measured_fraction_full 0.999
_diffrn_reflns_point_group_measured_fraction_max 0.999
_diffrn_reflns_theta_full 25.242
_diffrn_reflns_theta_max 30.513
_diffrn_reflns_theta_min 2.199
_diffrn_standards_number 0
_exptl_absorpt_coefficient_mu 0.190
_exptl_absorpt_correction_T_max 0.7461
_exptl_absorpt_correction_T_min 0.6808
_exptl_absorpt_correction_type multi-scan
_exptl_absorpt_process_details
;
SADABS-2016/2 (Bruker,2016/2) was used for absorption correction.
wR2(int) was 0.1216 before and 0.0579 after correction.
The Ratio of minimum to maximum transmission is 0.9125.
The \l/2 correction factor is Not present.
;
_exptl_crystal_colour yellow
_exptl_crystal_colour_primary yellow
_exptl_crystal_density_diffrn 1.410
_exptl_crystal_description block
_exptl_crystal_F_000 968
_exptl_crystal_size_max 0.49
_exptl_crystal_size_mid 0.38
_exptl_crystal_size_min 0.36
_refine_diff_density_max 0.229
_refine_diff_density_min -0.285
_refine_diff_density_rms 0.045
_refine_ls_abs_structure_details
;
 Flack x determined using 2571 quotients [(I+)-(I-)]/[(I+)+(I-)]
 (Parsons, Flack and Wagner, Acta Cryst. B69 (2013) 249-259).
;
_refine_ls_abs_structure_Flack 0.011(16)
_refine_ls_extinction_method none
_refine_ls_goodness_of_fit_ref 1.049
_refine_ls_hydrogen_treatment constr
_refine_ls_matrix_type full
_refine_ls_number_parameters 299
_refine_ls_number_reflns 6653
_refine_ls_number_restraints 0
_refine_ls_restrained_S_all 1.049
_refine_ls_R_factor_all 0.0350
_refine_ls_R_factor_gt 0.0313
_refine_ls_shift/su_max 0.001
_refine_ls_shift/su_mean 0.000
_refine_ls_structure_factor_coef Fsqd
_refine_ls_weighting_details 'w=1/[\s^2^(Fo^2^)+(0.0424P)^2^+0.2731P] where P=(Fo^2^+2Fc^2^)/3'
_refine_ls_weighting_scheme calc
_refine_ls_wR_factor_gt 0.0773
_refine_ls_wR_factor_ref 0.0805
_reflns_Friedel_coverage 0.783
_reflns_Friedel_fraction_full 0.999
_reflns_Friedel_fraction_max 0.998
_reflns_number_gt 6224
_reflns_number_total 6653
_reflns_threshold_expression 'I > 2\s(I)'
_cod_data_source_file jo9b01372_si_002.cif
_cod_data_source_block 190307_hjl_40199_0m
_cod_database_code 4034080
_shelx_shelxl_version_number 2016/6
_shelx_space_group_comment
;
The symmetry employed for this shelxl refinement is uniquely defined
by the following loop, which should always be used as a source of
symmetry information in preference to the above space-group names.
They are only intended as comments.
;
_shelx_estimated_absorpt_t_max 0.935
_shelx_estimated_absorpt_t_min 0.913
_olex2_refinement_description
;
1. Fixed Uiso
 At 1.2 times of:
  All C(H) groups, All C(H,H) groups
 At 1.5 times of:
  All C(H,H,H) groups
2.a Ternary CH refined with riding coordinates:
 C8(H8)
2.b Secondary CH2 refined with riding coordinates:
 C9(H9A,H9B), C10(H10A,H10B)
2.c Aromatic/amide H refined with riding coordinates:
 C1(H1), C2(H2), C4(H4), C13(H13), C14(H14), C16(H16), C17(H17), C18(H18),
 C19(H19), C21(H21), C22(H22), C23(H23), C24(H24), C25(H25)
2.d Idealised Me refined as rotating group:
 C11(H11A,H11B,H11C)
;
_olex2_submission_special_instructions 'No special instructions were received'

loop_
_space_group_symop_operation_xyz
'x, y, z'
'-x+1/2, -y, z+1/2'
'-x, y+1/2, -z+1/2'
'x+1/2, -y+1/2, -z'

loop_
_atom_site_label
_atom_site_type_symbol
_atom_site_fract_x
_atom_site_fract_y
_atom_site_fract_z
_atom_site_U_iso_or_equiv
_atom_site_adp_type
_atom_site_occupancy
_atom_site_site_symmetry_order
_atom_site_calc_flag
_atom_site_refinement_flags_posn
S1 S 0.00336(4) 0.56304(3) 0.65047(2) 0.03126(10) Uani 1 1 d .
O1 O 0.11148(15) 0.69483(10) 0.76395(7) 0.0358(3) Uani 1 1 d .
O2 O -0.12197(14) 0.59785(12) 0.68655(9) 0.0459(4) Uani 1 1 d .
O3 O -0.00560(16) 0.51798(11) 0.57939(8) 0.0408(3) Uani 1 1 d .
O4 O 0.30197(19) 0.26427(13) 0.90339(7) 0.0507(4) Uani 1 1 d .
O5 O 0.41133(14) 0.20246(11) 0.81065(7) 0.0382(3) Uani 1 1 d .
N1 N 0.11518(15) 0.66722(11) 0.64206(8) 0.0273(3) Uani 1 1 d .
N2 N 0.32219(16) 0.25965(12) 0.83840(7) 0.0307(3) Uani 1 1 d .
C1 C 0.31513(19) 0.86069(14) 0.75571(8) 0.0285(3) Uani 1 1 d .
H1 H 0.291066 0.835532 0.802545 0.034 Uiso 1 1 calc R
C2 C 0.40912(18) 0.94504(14) 0.74780(9) 0.0295(3) Uani 1 1 d .
H2 H 0.448663 0.977793 0.789504 0.035 Uiso 1 1 calc R
C3 C 0.44682(18) 0.98283(13) 0.67934(9) 0.0283(3) Uani 1 1 d .
C4 C 0.38441(18) 0.93559(14) 0.61920(9) 0.0283(3) Uani 1 1 d .
H4 H 0.407602 0.961352 0.572401 0.034 Uiso 1 1 calc R
C5 C 0.28864(17) 0.85134(13) 0.62623(8) 0.0256(3) Uani 1 1 d .
C6 C 0.25581(17) 0.81268(13) 0.69484(8) 0.0247(3) Uani 1 1 d .
C7 C 0.15607(17) 0.72208(13) 0.70511(9) 0.0270(3) Uani 1 1 d .
C8 C 0.18794(18) 0.68398(13) 0.57068(8) 0.0279(3) Uani 1 1 d .
H8 H 0.121286 0.661066 0.531634 0.034 Uiso 1 1 calc R
C9 C 0.21528(19) 0.80391(13) 0.56189(9) 0.0303(3) Uani 1 1 d .
H9A H 0.274319 0.815743 0.518422 0.036 Uiso 1 1 calc R
H9B H 0.123801 0.841205 0.554429 0.036 Uiso 1 1 calc R
C10 C 0.5550(2) 1.07203(15) 0.67227(10) 0.0357(4) Uani 1 1 d .
H10A H 0.550279 1.117112 0.716195 0.043 Uiso 1 1 calc R
H10B H 0.650686 1.039431 0.670624 0.043 Uiso 1 1 calc R
C11 C 0.5381(2) 1.14371(17) 0.60719(11) 0.0426(4) Uani 1 1 d .
H11A H 0.553497 1.101778 0.563129 0.064 Uiso 1 1 calc GR
H11B H 0.607586 1.202019 0.609522 0.064 Uiso 1 1 calc GR
H11C H 0.442161 1.173875 0.606652 0.064 Uiso 1 1 calc GR
C12 C 0.09168(16) 0.46958(13) 0.70642(9) 0.0267(3) Uani 1 1 d .
C13 C 0.19651(18) 0.40552(13) 0.67576(9) 0.0285(3) Uani 1 1 d .
H13 H 0.217409 0.410756 0.625707 0.034 Uiso 1 1 calc R
C14 C 0.26993(18) 0.33410(14) 0.71908(9) 0.0288(3) Uani 1 1 d .
H14 H 0.342098 0.289646 0.699485 0.035 Uiso 1 1 calc R
C15 C 0.23558(17) 0.32910(13) 0.79157(8) 0.0254(3) Uani 1 1 d .
C16 C 0.12866(18) 0.38942(14) 0.82216(9) 0.0295(3) Uani 1 1 d .
H16 H 0.105891 0.381977 0.871876 0.035 Uiso 1 1 calc R
C17 C 0.05487(18) 0.46134(14) 0.77877(9) 0.0295(3) Uani 1 1 d .
H17 H -0.019273 0.503994 0.798275 0.035 Uiso 1 1 calc R
C18 C 0.31985(19) 0.61696(13) 0.56478(9) 0.0289(3) Uani 1 1 d .
H18 H 0.396711 0.629920 0.596750 0.035 Uiso 1 1 calc R
C19 C 0.33072(18) 0.53973(13) 0.51546(8) 0.0287(3) Uani 1 1 d .
H19 H 0.250819 0.530788 0.484822 0.034 Uiso 1 1 calc R
C20 C 0.44977(18) 0.46658(13) 0.50215(9) 0.0269(3) Uani 1 1 d .
C21 C 0.57858(19) 0.47160(15) 0.54002(9) 0.0318(3) Uani 1 1 d .
H21 H 0.592194 0.524927 0.575994 0.038 Uiso 1 1 calc R
C22 C 0.6859(2) 0.39899(16) 0.52509(10) 0.0372(4) Uani 1 1 d .
H22 H 0.772677 0.402836 0.550992 0.045 Uiso 1 1 calc R
C23 C 0.6678(2) 0.32091(17) 0.47276(11) 0.0397(4) Uani 1 1 d .
H23 H 0.741319 0.270710 0.463480 0.048 Uiso 1 1 calc R
C24 C 0.5423(2) 0.31597(17) 0.43388(11) 0.0408(4) Uani 1 1 d .
H24 H 0.530158 0.263387 0.397283 0.049 Uiso 1 1 calc R
C25 C 0.4347(2) 0.38829(15) 0.44884(10) 0.0340(4) Uani 1 1 d .
H25 H 0.348828 0.384513 0.422201 0.041 Uiso 1 1 calc R

loop_
_atom_site_aniso_label
_atom_site_aniso_U_11
_atom_site_aniso_U_22
_atom_site_aniso_U_33
_atom_site_aniso_U_23
_atom_site_aniso_U_13
_atom_site_aniso_U_12
S1 0.02416(16) 0.02470(18) 0.0449(2) 0.00290(16) -0.00725(17) -0.00168(15)
O1 0.0442(7) 0.0294(6) 0.0339(6) -0.0002(5) 0.0096(5) -0.0043(6)
O2 0.0238(6) 0.0373(7) 0.0764(10) 0.0100(7) 0.0016(6) 0.0031(5)
O3 0.0435(7) 0.0336(6) 0.0454(7) 0.0023(5) -0.0197(6) -0.0093(6)
O4 0.0753(11) 0.0506(9) 0.0261(6) 0.0042(6) -0.0029(6) 0.0082(8)
O5 0.0350(6) 0.0368(7) 0.0428(7) 0.0066(6) -0.0007(5) 0.0065(5)
N1 0.0287(6) 0.0224(6) 0.0308(7) -0.0004(5) -0.0022(5) -0.0023(5)
N2 0.0365(7) 0.0267(7) 0.0290(7) 0.0024(5) -0.0036(5) -0.0040(6)
C1 0.0340(8) 0.0262(8) 0.0253(7) -0.0014(6) 0.0011(6) 0.0031(6)
C2 0.0337(8) 0.0258(8) 0.0291(7) -0.0047(6) -0.0029(6) 0.0013(6)
C3 0.0274(7) 0.0225(7) 0.0351(8) -0.0017(6) 0.0001(6) 0.0016(6)
C4 0.0338(8) 0.0233(7) 0.0278(7) 0.0009(6) 0.0015(6) 0.0002(6)
C5 0.0300(7) 0.0211(7) 0.0257(7) -0.0008(6) -0.0007(6) 0.0022(6)
C6 0.0267(7) 0.0212(7) 0.0262(7) -0.0002(5) 0.0005(5) 0.0027(5)
C7 0.0286(7) 0.0216(7) 0.0308(7) -0.0006(6) 0.0011(6) 0.0016(6)
C8 0.0329(7) 0.0247(7) 0.0261(7) -0.0023(6) -0.0048(6) -0.0006(6)
C9 0.0409(9) 0.0242(7) 0.0258(7) 0.0010(6) -0.0053(6) -0.0012(6)
C10 0.0319(8) 0.0296(9) 0.0455(10) -0.0008(7) -0.0007(7) -0.0056(7)
C11 0.0463(11) 0.0328(10) 0.0486(11) 0.0025(8) 0.0040(8) -0.0082(8)
C12 0.0251(7) 0.0204(7) 0.0345(8) 0.0000(6) -0.0016(6) -0.0029(5)
C13 0.0340(8) 0.0251(7) 0.0264(7) -0.0009(6) 0.0005(6) 0.0018(6)
C14 0.0326(8) 0.0261(8) 0.0278(7) -0.0015(6) 0.0024(6) 0.0036(6)
C15 0.0285(7) 0.0218(7) 0.0258(7) 0.0005(5) -0.0016(5) -0.0032(5)
C16 0.0327(8) 0.0270(8) 0.0290(7) -0.0012(6) 0.0063(6) -0.0045(6)
C17 0.0264(7) 0.0249(8) 0.0374(8) -0.0024(6) 0.0070(6) -0.0024(6)
C18 0.0318(7) 0.0270(8) 0.0278(7) -0.0006(6) -0.0034(6) -0.0018(6)
C19 0.0332(8) 0.0268(8) 0.0261(7) 0.0005(6) -0.0027(6) -0.0008(6)
C20 0.0308(7) 0.0244(7) 0.0256(7) 0.0021(6) 0.0013(6) -0.0027(6)
C21 0.0329(8) 0.0306(8) 0.0319(8) 0.0019(7) -0.0021(6) -0.0061(6)
C22 0.0291(8) 0.0406(10) 0.0420(9) 0.0066(8) -0.0023(7) -0.0038(7)
C23 0.0337(9) 0.0403(10) 0.0449(10) 0.0023(8) 0.0058(7) 0.0038(8)
C24 0.0436(10) 0.0366(10) 0.0423(10) -0.0094(8) -0.0004(8) 0.0039(8)
C25 0.0351(8) 0.0328(9) 0.0340(8) -0.0061(7) -0.0051(7) 0.0010(7)

loop_
_atom_type_symbol
_atom_type_description
_atom_type_scat_dispersion_real
_atom_type_scat_dispersion_imag
_atom_type_scat_source
C C 0.0033 0.0016 'International Tables Vol C Tables 4.2.6.8 and 6.1.1.4'
H H 0.0000 0.0000 'International Tables Vol C Tables 4.2.6.8 and 6.1.1.4'
N N 0.0061 0.0033 'International Tables Vol C Tables 4.2.6.8 and 6.1.1.4'
O O 0.0106 0.0060 'International Tables Vol C Tables 4.2.6.8 and 6.1.1.4'
S S 0.1246 0.1234 'International Tables Vol C Tables 4.2.6.8 and 6.1.1.4'

loop_
_geom_angle_atom_site_label_1
_geom_angle_atom_site_label_2
_geom_angle_atom_site_label_3
_geom_angle
O2 S1 O3 120.05(10)
O2 S1 N1 109.19(8)
O2 S1 C12 108.46(9)
O3 S1 N1 104.76(8)
O3 S1 C12 107.91(8)
N1 S1 C12 105.55(7)
C7 N1 S1 118.09(11)
C7 N1 C8 122.46(13)
C8 N1 S1 118.38(11)
O4 N2 C15 117.80(16)
O5 N2 O4 123.54(16)
O5 N2 C15 118.64(14)
C2 C1 H1 120.1
C2 C1 C6 119.89(15)
C6 C1 H1 120.1
C1 C2 H2 119.5
C1 C2 C3 121.00(15)
C3 C2 H2 119.5
C2 C3 C10 119.79(16)
C4 C3 C2 118.41(15)
C4 C3 C10 121.79(16)
C3 C4 H4 119.3
C3 C4 C5 121.31(15)
C5 C4 H4 119.3
C4 C5 C6 119.37(14)
C4 C5 C9 121.54(14)
C6 C5 C9 119.05(14)
C1 C6 C5 119.98(15)
C1 C6 C7 118.57(14)
C5 C6 C7 121.44(14)
O1 C7 N1 120.85(15)
O1 C7 C6 123.19(15)
N1 C7 C6 115.97(14)
N1 C8 H8 108.0
N1 C8 C9 107.88(13)
C9 C8 H8 108.0
C18 C8 N1 111.38(13)
C18 C8 H8 108.0
C18 C8 C9 113.40(15)
C5 C9 C8 112.31(13)
C5 C9 H9A 109.1
C5 C9 H9B 109.1
C8 C9 H9A 109.1
C8 C9 H9B 109.1
H9A C9 H9B 107.9
C3 C10 H10A 108.4
C3 C10 H10B 108.4
H10A C10 H10B 107.4
C11 C10 C3 115.62(16)
C11 C10 H10A 108.4
C11 C10 H10B 108.4
C10 C11 H11A 109.5
C10 C11 H11B 109.5
C10 C11 H11C 109.5
H11A C11 H11B 109.5
H11A C11 H11C 109.5
H11B C11 H11C 109.5
C13 C12 S1 118.28(13)
C17 C12 S1 119.79(13)
C17 C12 C13 121.93(15)
C12 C13 H13 120.4
C14 C13 C12 119.21(15)
C14 C13 H13 120.4
C13 C14 H14 120.8
C15 C14 C13 118.33(15)
C15 C14 H14 120.8
C14 C15 N2 117.92(15)
C16 C15 N2 118.96(14)
C16 C15 C14 123.05(15)
C15 C16 H16 120.7
C15 C16 C17 118.69(15)
C17 C16 H16 120.7
C12 C17 C16 118.71(15)
C12 C17 H17 120.6
C16 C17 H17 120.6
C8 C18 H18 119.5
C19 C18 C8 121.06(15)
C19 C18 H18 119.5
C18 C19 H19 115.7
C18 C19 C20 128.60(16)
C20 C19 H19 115.7
C21 C20 C19 123.39(15)
C25 C20 C19 118.42(15)
C25 C20 C21 118.19(16)
C20 C21 H21 119.9
C22 C21 C20 120.20(17)
C22 C21 H21 119.9
C21 C22 H22 119.7
C23 C22 C21 120.60(17)
C23 C22 H22 119.7
C22 C23 H23 120.0
C22 C23 C24 120.00(18)
C24 C23 H23 120.0
C23 C24 H24 120.3
C25 C24 C23 119.49(18)
C25 C24 H24 120.3
C20 C25 H25 119.3
C24 C25 C20 121.50(17)
C24 C25 H25 119.3

loop_
_geom_bond_atom_site_label_1
_geom_bond_atom_site_label_2
_geom_bond_distance
S1 O2 1.4257(15)
S1 O3 1.4340(15)
S1 N1 1.6805(14)
S1 C12 1.7681(17)
O1 C7 1.217(2)
O4 N2 1.2201(19)
O5 N2 1.216(2)
N1 C7 1.407(2)
N1 C8 1.504(2)
N2 C15 1.473(2)
C1 H1 0.9500
C1 C2 1.383(2)
C1 C6 1.394(2)
C2 H2 0.9500
C2 C3 1.399(2)
C3 C4 1.391(2)
C3 C10 1.515(2)
C4 H4 0.9500
C4 C5 1.392(2)
C5 C6 1.394(2)
C5 C9 1.500(2)
C6 C7 1.482(2)
C8 H8 1.0000
C8 C9 1.526(2)
C8 C18 1.503(2)
C9 H9A 0.9900
C9 H9B 0.9900
C10 H10A 0.9900
C10 H10B 0.9900
C10 C11 1.509(3)
C11 H11A 0.9800
C11 H11B 0.9800
C11 H11C 0.9800
C12 C13 1.392(2)
C12 C17 1.388(2)
C13 H13 0.9500
C13 C14 1.384(2)
C14 H14 0.9500
C14 C15 1.383(2)
C15 C16 1.380(2)
C16 H16 0.9500
C16 C17 1.391(2)
C17 H17 0.9500
C18 H18 0.9500
C18 C19 1.331(2)
C19 H19 0.9500
C19 C20 1.468(2)
C20 C21 1.404(2)
C20 C25 1.396(2)
C21 H21 0.9500
C21 C22 1.386(3)
C22 H22 0.9500
C22 C23 1.384(3)
C23 H23 0.9500
C23 C24 1.387(3)
C24 H24 0.9500
C24 C25 1.385(3)
C25 H25 0.9500
